data_2022068
loop_
_publ_author_name
'Jha, Kunal Kumar'
'Gruza, Barbara'
'Kumar, Prashant'
'Chodkiewicz, Michal Leszek'
'Dominiak, Paulina Maria'

_publ_section_title
;
 TAAM: a reliable and user friendly tool for hydrogen-atom location using
 routine X-ray diffraction data
;
_journal_issue 3
_journal_name_full 'Acta Crystallographica Section B Structural Science, Crystal Engineering and Materials'
_journal_paper_doi 10.1107/S2052520620002917
_journal_volume 76
_journal_year 2020
_chemical_formula_moiety 'C H O2, H2 O'
_chemical_formula_sum 'C H3 O3'
_chemical_formula_weight 63.03
_space_group_crystal_system monoclinic
_space_group_IT_number 14
_space_group_name_Hall '-P 2ybc'
_space_group_name_H-M_alt 'P 1 21/c 1'
_symmetry_Int_Tables_number 14
_audit_creation_date 2019-09-27
_audit_creation_method
;
Olex2 1.2
(compiled 2018.05.29 svn.r3508 for OlexSys, GUI svn.r5506)
;
_cell_angle_alpha 90.00
_cell_angle_beta 103.901(2)
_cell_angle_gamma 90.00
_cell_formula_units_Z 4
_cell_length_a 6.0910(3)
_cell_length_b 3.4928(2)
_cell_length_c 11.8372(6)
_cell_measurement_temperature 100(1)
_cell_volume 244.46(2)
_computing_molecular_graphics 'Olex2 (Dolomanov et al., 2009)'
_computing_publication_material 'Olex2 (Dolomanov et al., 2009)'
_computing_structure_refinement 'olex2.refine (Bourhis et al., 2015)'
_diffrn_ambient_temperature 100(1)
_diffrn_measured_fraction_theta_full 0.9611
_diffrn_measured_fraction_theta_max 0.9611
_diffrn_measurement_device_type 'APEX II CCD detector'
_diffrn_radiation_type 'Mo K\a'
_diffrn_radiation_wavelength 0.71073
_diffrn_reflns_av_R_equivalents 0.0000
_diffrn_reflns_av_unetI/netI 0.0257
_diffrn_reflns_limit_h_max 13
_diffrn_reflns_limit_h_min -14
_diffrn_reflns_limit_k_max 8
_diffrn_reflns_limit_k_min 0
_diffrn_reflns_limit_l_max 27
_diffrn_reflns_limit_l_min 0
_diffrn_reflns_number 2588
_diffrn_reflns_theta_full 26.4991
_diffrn_reflns_theta_max 26.50
_diffrn_reflns_theta_min 3.45
_exptl_absorpt_coefficient_mu 0.181
_exptl_crystal_density_diffrn 1.7125
_exptl_crystal_F_000 132.1419
_refine_diff_density_max 0.0895
_refine_diff_density_min -0.1012
_refine_diff_density_rms 0.0289
_refine_ls_d_res_high 0.7965
_refine_ls_d_res_low 5.9126
_refine_ls_goodness_of_fit_ref 1.2518
_refine_ls_hydrogen_treatment refall
_refine_ls_matrix_type full
_refine_ls_number_constraints 0
_refine_ls_number_parameters 64
_refine_ls_number_reflns 494
_refine_ls_number_restraints 0
_refine_ls_restrained_S_all 1.2518
_refine_ls_R_factor_all 0.0123
_refine_ls_R_factor_gt 0.0123
_refine_ls_shift/su_max 0.0000
_refine_ls_shift/su_mean 0.0000
_refine_ls_structure_factor_coef Fsqd
_refine_ls_weighting_details 'w=1/[\s^2^(Fo^2^)+(0.0000P)^2^+0.0097P] where P=(Fo^2^+2Fc^2^)/3'
_refine_ls_weighting_scheme calc
_refine_ls_wR_factor_gt 0.0370
_refine_ls_wR_factor_ref 0.0370
_reflns_Friedel_coverage 0.0
_reflns_limit_h_max 7
_reflns_limit_h_min -7
_reflns_limit_k_max 4
_reflns_limit_k_min 0
_reflns_limit_l_max 14
_reflns_limit_l_min 0
_reflns_number_gt 494
_reflns_number_total 494
_reflns_threshold_expression I>=2u(I)
_cod_data_source_file 57_TAAM_ANIS_0.8.cif
_cod_data_source_block 57_TAAM_ANIS_0.8
_cod_database_code 2022068
_olex2_refinement_description
;
;
_olex2_submission_special_instructions 'No special instructions were received'

loop_
_space_group_symop_id
_space_group_symop_operation_xyz
1 x,y,z
2 -x,y+1/2,-z+1/2
3 -x,-y,-z
4 x,-y-1/2,z-1/2

loop_
_atom_site_label
_atom_site_type_symbol
_atom_site_fract_x
_atom_site_fract_y
_atom_site_fract_z
_atom_site_U_iso_or_equiv
_atom_site_adp_type
_atom_site_occupancy
_atom_site_refinement_flags_posn
O1 O 0.43467(6) 0.44433(11) 0.34994(3) 0.01376(13) Uani 1.000000 .
O2 O 0.24267(5) 0.74227(10) 0.46363(3) 0.01331(13) Uani 1.000000 .
C1 C 0.40300(7) 0.55880(13) 0.44785(4) 0.01045(14) Uani 1.000000 .
O3 O 0.12988(7) 0.63108(13) 0.17818(3) 0.01329(13) Uani 1.000000 .
H3a H 0.0115(16) 0.462(3) 0.1507(7) 0.026(2) Uani 1.000000 .
H3b H 0.1901(13) 0.693(3) 0.1134(9) 0.0224(19) Uani 1.000000 .
H1 H 0.3008(19) 0.521(3) 0.2812(10) 0.035(3) Uani 1.000000 .

loop_
_atom_site_aniso_label
_atom_site_aniso_U_11
_atom_site_aniso_U_22
_atom_site_aniso_U_33
_atom_site_aniso_U_12
_atom_site_aniso_U_13
_atom_site_aniso_U_23
O1 0.0133(2) 0.0183(2) 0.0100(2) 0.00390(13) 0.00323(15) -0.00062(13)
O2 0.0117(2) 0.0184(2) 0.0093(2) 0.00503(12) 0.00142(13) -0.00075(13)
C1 0.0092(2) 0.0121(2) 0.0094(3) 0.00159(15) 0.00102(18) 0.00028(16)
O3 0.0108(2) 0.0178(2) 0.0104(2) -0.00065(14) 0.00094(15) 0.00115(14)
H3a 0.023(5) 0.031(6) 0.025(5) -0.015(5) 0.008(4) 0.001(4)
H3b 0.018(4) 0.036(5) 0.019(5) -0.004(4) 0.016(4) 0.004(4)
H1 0.040(7) 0.032(6) 0.044(7) -0.009(6) 0.030(6) -0.014(6)

loop_
_atom_type_symbol
_atom_type_description
_atom_type_scat_dispersion_real
_atom_type_scat_dispersion_imag
_atom_type_scat_source
_atom_type_scat_dispersion_source
C C 0.00347 0.00161 'Clementi & Roetti, C., At. Data Nucl. Data Tables 1974, 14, (177-478); Clementi & Raimondi, J. Chem. Phys., 1963, 38, (2686-2689)' 'Henke, Gullikson and Davis, At. Data and Nucl. Data Tables, 1993, 54, 2'
H H 0.00000 0.00000 'Clementi & Roetti, C., At. Data Nucl. Data Tables 1974, 14, (177-478); Clementi & Raimondi, J. Chem. Phys., 1963, 38, (2686-2689)' 'Henke, Gullikson and Davis, At. Data and Nucl. Data Tables, 1993, 54, 2'
N N 0.00653 0.00323 'Clementi & Roetti, C., At. Data Nucl. Data Tables 1974, 14, (177-478); Clementi & Raimondi, J. Chem. Phys., 1963, 38, (2686-2689)' 'Henke, Gullikson and Davis, At. Data and Nucl. Data Tables, 1993, 54, 2'
O O 0.01158 0.00611 'Clementi & Roetti, C., At. Data Nucl. Data Tables 1974, 14, (177-478); Clementi & Raimondi, J. Chem. Phys., 1963, 38, (2686-2689)' 'Henke, Gullikson and Davis, At. Data and Nucl. Data Tables, 1993, 54, 2'

loop_
_geom_angle_atom_site_label_1
_geom_angle_atom_site_label_2
_geom_angle_atom_site_label_3
_geom_angle
_geom_angle_site_symmetry_1
_geom_angle_site_symmetry_3
_geom_angle_publ_flag
H1 O1 C1 111.5(5) . . ?
O2 C1 O1 126.99(4) . . ?
C1 C1 O1 112.74(5) 3_666 . ?
C1 C1 O2 120.27(5) 3_666 . ?
H3b O3 H3a 106.2(7) . . ?

loop_
_geom_bond_atom_site_label_1
_geom_bond_atom_site_label_2
_geom_bond_distance
_geom_bond_site_symmetry_2
_geom_bond_publ_flag
O1 C1 1.2836(6) . ?
O1 H1 1.039(13) . ?
O2 C1 1.2194(6) . ?
C1 C1 1.5455(8) 3_666 ?
O3 H3a 0.928(10) . ?
O3 H3b 0.951(10) . ?
